data_2008203
loop_
_publ_author_name
'Eknoian, Michael W.'
'Webb, Thomas R.'
'Worley, S. Davis'
'Braswell, Anthony'
'Hadley, Johnathan'

_publ_section_title
;
 5-(4-Pyridyl)-5-phenylhydantoin
;
_journal_issue 3
_journal_name_full 'Acta Crystallographica Section C'
_journal_page_first 405
_journal_page_last 407
_journal_paper_doi 10.1107/S0108270198014528
_journal_volume 55
_journal_year 1999
_chemical_formula_moiety 'C14 H11 N3 O2'
_chemical_formula_structural '(C5 H4 N) (C6 H5) C3 H2 N2 O2'
_chemical_formula_sum 'C14 H11 N3 O2'
_chemical_formula_weight 253.26
_chemical_name_systematic
;
 5-(4-pyridyl)-5-phenylhydantoin
;
_space_group_IT_number 19
_symmetry_cell_setting orthorhombic
_symmetry_space_group_name_Hall 'P 2ac 2ab'
_symmetry_space_group_name_H-M 'P 21 21 21'
_audit_creation_method SHELXL
_cell_angle_alpha 90.00
_cell_angle_beta 90.00
_cell_angle_gamma 90.00
_cell_formula_units_Z 4
_cell_length_a 7.268(2)
_cell_length_b 12.747(2)
_cell_length_c 13.357(4)
_cell_measurement_reflns_used 25
_cell_measurement_temperature 294(2)
_cell_measurement_theta_max 14.31
_cell_measurement_theta_min 7.54
_cell_volume 1237.5(5)
_computing_cell_refinement P3\PC
_computing_data_collection 'P3\PC (Siemens, 1989)'
_computing_data_reduction 'SHELXTL (Siemens, 1994)'
_computing_molecular_graphics SHELXTL
_computing_publication_material SHELXTL
_computing_structure_refinement 'SHELXL-93 (Sheldrick, 1993)'
_computing_structure_solution 'SHELXS-86 (Sheldrick, 1990)'
_diffrn_ambient_temperature 294(2)
_diffrn_measurement_device 'Siemens R3m'
_diffrn_measurement_method '2\q-\w scans'
_diffrn_radiation_monochromator graphite
_diffrn_radiation_source 'fine-focus sealed tube'
_diffrn_radiation_type MoK\a
_diffrn_radiation_wavelength 0.71073
_diffrn_reflns_av_R_equivalents 0.0000
_diffrn_reflns_av_sigmaI/netI 0.0160
_diffrn_reflns_limit_h_max 8
_diffrn_reflns_limit_h_min 0
_diffrn_reflns_limit_k_max 15
_diffrn_reflns_limit_k_min 0
_diffrn_reflns_limit_l_max 15
_diffrn_reflns_limit_l_min 0
_diffrn_reflns_number 1285
_diffrn_reflns_theta_max 25.05
_diffrn_reflns_theta_min 2.21
_diffrn_standards_decay_% <1.0
_diffrn_standards_interval_count 98
_diffrn_standards_number 2
_exptl_absorpt_coefficient_mu 0.094
_exptl_absorpt_correction_T_max 0.953
_exptl_absorpt_correction_T_min 0.940
_exptl_absorpt_correction_type 'psi-scan  of 5 reflections'
_exptl_absorpt_process_details 'XPREP in SHELXTL (Siemens, 1994)'
_exptl_crystal_colour colorless
_exptl_crystal_density_diffrn 1.357
_exptl_crystal_density_meas ?
_exptl_crystal_density_method none
_exptl_crystal_description 'Thick plate'
_exptl_crystal_F_000 528
_exptl_crystal_size_max 0.80
_exptl_crystal_size_mid 0.56
_exptl_crystal_size_min 0.40
_refine_diff_density_max 0.117
_refine_diff_density_min -0.158
_refine_ls_abs_structure_details 'Flack (1983)'
_refine_ls_abs_structure_Flack '-0.82(184) + 1.69(184) for other enatiomorph)'
_refine_ls_extinction_method none
_refine_ls_goodness_of_fit_all 1.111
_refine_ls_goodness_of_fit_obs 1.120
_refine_ls_hydrogen_treatment mixed
_refine_ls_matrix_type full
_refine_ls_number_parameters 180
_refine_ls_number_reflns 1285
_refine_ls_number_restraints 0
_refine_ls_restrained_S_all 1.111
_refine_ls_restrained_S_obs 1.120
_refine_ls_R_factor_all 0.0338
_refine_ls_R_factor_obs 0.0306
_refine_ls_shift/esd_max 0.000
_refine_ls_shift/esd_mean 0.000
_refine_ls_structure_factor_coef Fsqd
_refine_ls_weighting_details 'w = 1/[\s^2^(Fo^2^)+(0.0432P)^2^+0.1957P] where P=(Fo^2^+2Fc^2^)/3'
_refine_ls_weighting_scheme calc
_refine_ls_wR_factor_all 0.0784
_refine_ls_wR_factor_obs 0.0760
_reflns_number_observed 1199
_reflns_number_total 1285
_reflns_observed_criterion I>2\s(I)
_cod_data_source_file bk1423.cif
_cod_data_source_block 1
_cod_depositor_comments
;
The following automatic conversions were performed:
'_symmetry_cell_setting' value 'Orthorhombic' changed to 'orthorhombic'
according to '/home/saulius/struct/CIF-dictionaries/cif_core.dic'
dictionary named 'cif_core.dic' version 2.4.1 from 2010-06-29.

Automatic conversion script
Id: cif_fix_enum 1527 2010-12-29 10:47:43Z saulius 

The following automatic conversions were performed:

'_exptl_crystal_density_meas' value 'not measured' was changed to '?'
- the value is perceived as not measured.

Automatic conversion script
Id: cif_fix_values 3008 2015-01-20 13:52:24Z robertas 

The following automatic conversions were performed:

'_refine_ls_weighting_scheme' value 'calc w =
1/[\s^2^(Fo^2^)+(0.0432P)^2^+0.1957P] where P=(Fo^2^+2Fc^2^)/3' was
changed to 'calc'. New tag '_refine_ls_weighting_details' was
created. The value of the new tag was set to 'w =
1/[\s^2^(Fo^2^)+(0.0432P)^2^+0.1957P] where P=(Fo^2^+2Fc^2^)/3'.

Automatic conversion script
Id: cif_fix_values 3143 2015-03-26 13:38:13Z robertas 
;
_cod_database_code 2008203

loop_
_symmetry_equiv_pos_as_xyz
'x, y, z'
'-x+1/2, -y, z+1/2'
'-x, y+1/2, -z+1/2'
'x+1/2, -y+1/2, -z'

loop_
_atom_site_aniso_label
_atom_site_aniso_U_11
_atom_site_aniso_U_22
_atom_site_aniso_U_33
_atom_site_aniso_U_12
_atom_site_aniso_U_13
_atom_site_aniso_U_23
C1 0.0280(10) 0.0304(9) 0.0294(10) -0.0033(9) 0.0025(9) 0.0019(9)
O1 0.0383(8) 0.0515(9) 0.0308(7) -0.0027(8) 0.0037(7) -0.0093(7)
N1 0.0259(9) 0.0409(9) 0.0319(9) 0.0043(9) -0.0066(8) -0.0014(8)
C2 0.0277(10) 0.0284(9) 0.0325(10) 0.0007(9) -0.0007(9) 0.0004(9)
O2 0.0310(8) 0.0546(9) 0.0441(9) 0.0122(8) 0.0016(7) -0.0092(8)
C3 0.0255(9) 0.0267(9) 0.0294(9) 0.0006(8) 0.0000(8) -0.0025(8)
N2 0.0258(8) 0.0326(9) 0.0321(9) 0.0046(8) -0.0003(8) -0.0042(7)
C11 0.0358(11) 0.0248(9) 0.0284(9) 0.0034(9) -0.0027(9) -0.0034(8)
C12 0.0436(12) 0.0366(11) 0.0412(12) -0.0071(10) 0.0007(11) 0.0003(10)
C13 0.071(2) 0.0370(11) 0.0494(14) -0.0090(13) 0.0125(14) 0.0038(11)
C14 0.098(2) 0.0413(13) 0.0404(13) 0.002(2) 0.002(2) 0.0108(11)
C15 0.087(2) 0.0536(15) 0.0500(14) -0.002(2) -0.031(2) 0.0097(13)
C16 0.062(2) 0.0378(11) 0.0535(13) -0.0075(12) -0.0243(14) 0.0047(11)
C21 0.0260(9) 0.0254(9) 0.0351(10) 0.0022(8) -0.0060(9) 0.0025(8)
C22 0.0363(11) 0.0326(10) 0.0395(11) -0.0031(9) 0.0027(11) -0.0012(9)
C23 0.0424(13) 0.0294(10) 0.0479(12) 0.0022(10) -0.0066(11) -0.0028(10)
N3 0.0396(10) 0.0298(9) 0.0661(13) -0.0040(9) -0.0086(10) 0.0008(9)
C25 0.0365(12) 0.0367(11) 0.074(2) -0.0080(10) 0.0075(13) 0.0030(12)
C26 0.0359(12) 0.0370(11) 0.0518(13) -0.0018(10) 0.0061(11) -0.0028(10)

loop_
_atom_site_label
_atom_site_fract_x
_atom_site_fract_y
_atom_site_fract_z
_atom_site_U_iso_or_equiv
_atom_site_thermal_displace_type
_atom_site_calc_flag
_atom_site_refinement_flags
_atom_site_occupancy
_atom_site_type_symbol
C1 0.1211(3) 0.7445(2) 0.58289(15) 0.0293(4) Uani d . 1 C
O1 0.1372(2) 0.69997(12) 0.50209(11) 0.0402(4) Uani d . 1 O
N1 -0.0351(3) 0.79909(15) 0.61259(13) 0.0329(4) Uani d . 1 N
H1 -0.126(4) 0.808(2) 0.577(2) 0.046(7) Uiso d . 1 H
C2 -0.0234(3) 0.83373(14) 0.7085(2) 0.0295(5) Uani d . 1 C
O2 -0.1395(2) 0.87902(13) 0.75600(11) 0.0432(4) Uani d . 1 O
C3 0.1725(3) 0.80476(15) 0.74519(14) 0.0272(4) Uani d . 1 C
N2 0.2441(2) 0.75043(14) 0.65715(13) 0.0302(4) Uani d . 1 N
H2 0.336(4) 0.7057(19) 0.6614(17) 0.042(7) Uiso d . 1 H
C11 0.1640(3) 0.73055(15) 0.83536(15) 0.0297(4) Uani d . 1 C
C12 0.0263(3) 0.6558(2) 0.8422(2) 0.0405(5) Uani d . 1 C
H12A -0.0669(3) 0.6543(2) 0.7946(2) 0.049 Uiso calc R 1 H
C13 0.0264(4) 0.5837(2) 0.9190(2) 0.0525(7) Uani d . 1 C
H13A -0.0658(4) 0.5333(2) 0.9222(2) 0.063 Uiso calc R 1 H
C14 0.1601(5) 0.5857(2) 0.9901(2) 0.0600(8) Uani d . 1 C
H14A 0.1599(5) 0.5367(2) 1.0417(2) 0.072 Uiso calc R 1 H
C15 0.2936(5) 0.6595(2) 0.9853(2) 0.0637(8) Uani d . 1 C
H15A 0.3833(5) 0.6619(2) 1.0349(2) 0.076 Uiso calc R 1 H
C16 0.2989(4) 0.7318(2) 0.9074(2) 0.0510(7) Uani d . 1 C
H16A 0.3935(4) 0.7809(2) 0.9040(2) 0.061 Uiso calc R 1 H
C21 0.2756(3) 0.90657(15) 0.76769(15) 0.0289(4) Uani d . 1 C
C22 0.2151(3) 0.9732(2) 0.8428(2) 0.0361(5) Uani d . 1 C
H22A 0.1102(3) 0.9570(2) 0.8795(2) 0.043 Uiso calc R 1 H
C23 0.3122(3) 1.0639(2) 0.8623(2) 0.0399(5) Uani d . 1 C
H23A 0.2688(3) 1.1081(2) 0.9125(2) 0.048 Uiso calc R 1 H
N3 0.4651(3) 1.09201(13) 0.8134(2) 0.0451(5) Uani d . 1 N
C25 0.5205(4) 1.0271(2) 0.7422(2) 0.0490(6) Uani d . 1 C
H25A 0.6271(4) 1.0445(2) 0.7074(2) 0.059 Uiso calc R 1 H
C26 0.4312(3) 0.9349(2) 0.7155(2) 0.0416(5) Uani d . 1 C
H26A 0.4755(3) 0.8933(2) 0.6636(2) 0.050 Uiso calc R 1 H

loop_
_atom_type_symbol
_atom_type_description
_atom_type_scat_dispersion_real
_atom_type_scat_dispersion_imag
_atom_type_scat_source
C C 0.0033 0.0016 'International Tables Vol C Tables 4.2.6.8 and 6.1.1.4'
H H 0.0000 0.0000 'International Tables Vol C Tables 4.2.6.8 and 6.1.1.4'
N N 0.0061 0.0033 'International Tables Vol C Tables 4.2.6.8 and 6.1.1.4'
O O 0.0106 0.0060 'International Tables Vol C Tables 4.2.6.8 and 6.1.1.4'

loop_
_geom_angle_atom_site_label_1
_geom_angle_atom_site_label_2
_geom_angle_atom_site_label_3
_geom_angle
_geom_angle_publ_flag
O1 C1 N2 128.0(2) y
O1 C1 N1 124.1(2) y
N2 C1 N1 107.8(2) y
C2 N1 C1 112.4(2) y
O2 C2 N1 127.6(2) y
O2 C2 C3 126.2(2) y
N1 C2 C3 106.1(2) y
N2 C3 C21 112.7(2) y
N2 C3 C11 110.75(15) y
C21 C3 C11 112.9(2) y
N2 C3 C2 100.7(2) y
C21 C3 C2 108.08(15) y
C11 C3 C2 111.0(2) y
C1 N2 C3 112.7(2) y
C16 C11 C12 118.5(2) y
C16 C11 C3 120.9(2) y
C12 C11 C3 120.4(2) y
C13 C12 C11 120.5(2) y
C14 C13 C12 120.6(3) y
C15 C14 C13 119.5(2) y
C14 C15 C16 121.1(3) y
C11 C16 C15 119.7(2) y
C26 C21 C22 117.8(2) y
C26 C21 C3 121.7(2) y
C22 C21 C3 120.5(2) y
C23 C22 C21 119.2(2) y
N3 C23 C22 123.8(2) y
C25 N3 C23 115.9(2) y
N3 C25 C26 124.8(2) y
C21 C26 C25 118.4(2) y

loop_
_geom_bond_atom_site_label_1
_geom_bond_atom_site_label_2
_geom_bond_site_symmetry_2
_geom_bond_distance
_geom_bond_publ_flag
C1 O1 . 1.225(2) y
C1 N2 . 1.337(3) y
C1 N1 . 1.390(3) y
N1 C2 . 1.357(3) y
C2 O2 . 1.203(2) y
C2 C3 . 1.551(3) y
C3 N2 . 1.461(3) y
C3 C21 . 1.528(3) y
C3 C11 . 1.533(3) y
C11 C16 . 1.374(3) y
C11 C12 . 1.385(3) y
C12 C13 . 1.377(3) y
C13 C14 . 1.360(4) y
C14 C15 . 1.353(4) y
C15 C16 . 1.391(3) y
C21 C26 . 1.377(3) y
C21 C22 . 1.386(3) y
C22 C23 . 1.379(3) y
C23 N3 . 1.339(3) y
N3 C25 . 1.324(3) y
C25 C26 . 1.389(3) y

loop_
_geom_hbond_atom_site_label_D
_geom_hbond_atom_site_label_H
_geom_hbond_atom_site_label_A
_geom_hbond_site_symmetry_A
_geom_hbond_distance_DH
_geom_hbond_distance_HA
_geom_hbond_distance_DA
_geom_hbond_angle_DHA
N1 H1 O1 4_466 0.82(3) 2.02(3) 2.832(2) 169(3)
N2 H2 N3 3_646 0.88(3) 2.08(3) 2.950(3) 173(2)

loop_
_cod_related_entry_id
_cod_related_entry_database
_cod_related_entry_code
1 ChemSpider 21183192
